data_4002735
loop_
_publ_author_name
'Minemawari, Hiromi'
'Tanaka, Mutsuo'
'Tsuzuki, Seiji'
'Inoue, Satoru'
'Yamada, Toshikazu'
'Kumai, Reiji'
'Shimoi, Yukihiro'
'Hasegawa, Tatsuo'

_publ_section_title
;
 Enhanced Layered-Herringbone Packing due to Long Alkyl Chain Substitution
 in Solution-Processable Organic Semiconductors
;
_journal_issue 3
_journal_name_full 'Chemistry of Materials'
_journal_page_first 1245
_journal_paper_doi 10.1021/acs.chemmater.6b04628
_journal_volume 29
_journal_year 2017
_chemical_formula_moiety 'C22 H24 S2'
_chemical_formula_sum 'C22 H24 S2'
_chemical_formula_weight 352.55
_space_group_crystal_system triclinic
_space_group_IT_number 2
_space_group_name_Hall '-P 1'
_space_group_name_H-M_alt 'P -1'
_symmetry_space_group_name_Hall '-P 1'
_symmetry_space_group_name_H-M 'P -1'
_atom_sites_solution_hydrogens geom
_atom_sites_solution_primary direct
_atom_sites_solution_secondary difmap
_cell_angle_alpha 86.187(4)
_cell_angle_beta 82.177(5)
_cell_angle_gamma 84.247(5)
_cell_formula_units_Z 1
_cell_length_a 4.6426(6)
_cell_length_b 7.6517(9)
_cell_length_c 13.444(2)
_cell_measurement_reflns_used 2083
_cell_measurement_temperature 300
_cell_measurement_theta_max 27.35
_cell_measurement_theta_min 3.06
_cell_volume 470.08(11)
_computing_cell_refinement 'RAPID AUTO'
_computing_data_collection 'RAPID AUTO (Rigaku, ????)'
_computing_data_reduction 'RAPID AUTO'
_computing_molecular_graphics 'CrystalStructure 4.1'
_computing_publication_material 'CrystalStructure 4.1 (Rigaku, 2014)'
_computing_structure_refinement 'SHELXL97 (Sheldrick, 2008)'
_computing_structure_solution 'SIR2004 (Burla, et al., 2005)'
_diffrn_ambient_temperature 300
_diffrn_detector_area_resol_mean 10.000
_diffrn_measured_fraction_theta_full 0.998
_diffrn_measured_fraction_theta_max 0.988
_diffrn_measurement_device_type 'Rigaku R-AXIS RAPID'
_diffrn_measurement_method \w
_diffrn_radiation_type 'Mo K\a'
_diffrn_radiation_wavelength 0.71069
_diffrn_reflns_av_R_equivalents 0.0792
_diffrn_reflns_Laue_measured_fraction_full 0.998
_diffrn_reflns_Laue_measured_fraction_max 0.988
_diffrn_reflns_limit_h_max 5
_diffrn_reflns_limit_h_min -6
_diffrn_reflns_limit_k_max 9
_diffrn_reflns_limit_k_min -9
_diffrn_reflns_limit_l_max 17
_diffrn_reflns_limit_l_min -17
_diffrn_reflns_number 4522
_diffrn_reflns_point_group_measured_fraction_full 0.998
_diffrn_reflns_point_group_measured_fraction_max 0.988
_diffrn_reflns_theta_full 25.240
_diffrn_reflns_theta_max 27.432
_diffrn_reflns_theta_min 3.063
_diffrn_standards_number 0
_exptl_absorpt_coefficient_mu 0.283
_exptl_absorpt_correction_T_max 0.972
_exptl_absorpt_correction_T_min 0.517
_exptl_absorpt_correction_type multi-scan
_exptl_absorpt_process_details 'ABSCOR (Rigaku, 1995)'
_exptl_crystal_colour colorless
_exptl_crystal_density_diffrn 1.245
_exptl_crystal_density_method 'not measured'
_exptl_crystal_description needle
_exptl_crystal_F_000 188.00
_exptl_crystal_size_max 0.35
_exptl_crystal_size_mid 0.05
_exptl_crystal_size_min 0.05
_refine_diff_density_max 0.29
_refine_diff_density_min -0.39
_refine_ls_extinction_method none
_refine_ls_goodness_of_fit_ref 0.903
_refine_ls_hydrogen_treatment constr
_refine_ls_number_parameters 109
_refine_ls_number_reflns 2103
_refine_ls_number_restraints 0
_refine_ls_R_factor_all 0.1661
_refine_ls_R_factor_gt 0.0493
_refine_ls_shift/su_max 0.000
_refine_ls_structure_factor_coef Fsqd
_refine_ls_weighting_details 'w = 1/[\s^2^(Fo^2^)+(0.1031P)^2^+0.0000P] where P=(Fo^2^+2Fc^2^)/3'
_refine_ls_weighting_scheme calc
_refine_ls_wR_factor_gt 0.1147
_refine_ls_wR_factor_ref 0.1956
_reflns_number_gt 911
_reflns_number_total 2103
_reflns_threshold_expression F^2^>2.0\s(F^2^)
_cod_data_source_file cm6b04628_si_008.cif
_cod_data_source_block diC4-BTBT
_cod_original_cell_volume 470.06(11)
_cod_database_code 4002735

loop_
_symmetry_equiv_pos_site_id
_space_group_symop_operation_xyz
1 +X,+Y,+Z
2 -X,-Y,-Z

loop_
_atom_site_label
_atom_site_type_symbol
_atom_site_fract_x
_atom_site_fract_y
_atom_site_fract_z
_atom_site_U_iso_or_equiv
_atom_site_adp_type
_atom_site_occupancy
_atom_site_site_symmetry_multiplicity
_atom_site_calc_flag
_atom_site_refinement_flags
S1 S 0.5580(2) 0.74952(12) 0.54446(10) 0.0568(4) Uani 1 2 d .
C1 C 0.9752(8) 0.8349(5) 0.3822(4) 0.0526(11) Uani 1 2 d .
C2 C 1.1466(7) 0.7905(5) 0.2936(4) 0.0521(11) Uani 1 2 d .
C3 C 1.1265(8) 0.6292(5) 0.2551(4) 0.0585(12) Uani 1 2 d .
C4 C 0.9384(9) 0.5114(5) 0.3030(4) 0.0618(13) Uani 1 2 d .
C5 C 0.7676(7) 0.5533(5) 0.3929(3) 0.0492(10) Uani 1 2 d .
C6 C 0.7875(8) 0.7189(4) 0.4324(3) 0.0505(11) Uani 1 2 d .
C7 C 0.5634(8) 0.4566(4) 0.4592(3) 0.0488(10) Uani 1 2 d .
C8 C 1.3476(8) 0.9200(5) 0.2379(4) 0.0600(12) Uani 1 2 d .
C9 C 1.1959(8) 1.0384(5) 0.1617(4) 0.0574(12) Uani 1 2 d .
C10 C 1.3860(9) 1.1752(5) 0.1067(4) 0.0661(14) Uani 1 2 d .
C11 C 1.2268(11) 1.2909(6) 0.0316(5) 0.0908(18) Uani 1 2 d .
H1 H 0.98602 0.94326 0.4083 0.0631 Uiso 1 2 calc R
H2 H 1.24224 0.59931 0.19555 0.0702 Uiso 1 2 calc R
H3 H 0.92656 0.4047 0.27523 0.0741 Uiso 1 2 calc R
H4 H 1.51895 0.85562 0.20355 0.0720 Uiso 1 2 calc R
H5 H 1.41176 0.99187 0.28597 0.0720 Uiso 1 2 calc R
H6 H 1.0201 1.09847 0.19607 0.0689 Uiso 1 2 calc R
H7 H 1.13769 0.96607 0.11268 0.0689 Uiso 1 2 calc R
H8 H 1.44433 1.24826 0.15538 0.0794 Uiso 1 2 calc R
H9 H 1.5615 1.11584 0.07175 0.0794 Uiso 1 2 calc R
H10 H 1.35284 1.37513 -0.00146 0.1090 Uiso 1 2 calc R
H11 H 1.17198 1.21926 -0.01744 0.1090 Uiso 1 2 calc R
H12 H 1.05489 1.35159 0.06613 0.1090 Uiso 1 2 calc R

loop_
_atom_site_aniso_label
_atom_site_aniso_U_11
_atom_site_aniso_U_22
_atom_site_aniso_U_33
_atom_site_aniso_U_12
_atom_site_aniso_U_13
_atom_site_aniso_U_23
S1 0.0688(7) 0.0450(5) 0.0573(9) -0.0068(4) -0.0069(5) -0.0087(5)
C1 0.056(2) 0.0460(19) 0.059(3) -0.0043(15) -0.021(2) -0.0004(19)
C2 0.045(2) 0.052(2) 0.060(3) -0.0006(14) -0.0157(19) 0.005(2)
C3 0.059(2) 0.057(2) 0.059(3) -0.0021(17) -0.004(2) -0.008(2)
C4 0.073(3) 0.046(2) 0.065(4) -0.0049(17) -0.002(2) -0.006(2)
C5 0.050(2) 0.048(2) 0.049(3) 0.0019(14) -0.0093(19) -0.0019(18)
C6 0.051(2) 0.0414(19) 0.059(3) 0.0008(14) -0.0097(19) 0.0015(18)
C7 0.053(2) 0.0425(19) 0.052(3) -0.0018(14) -0.0147(19) -0.0023(17)
C8 0.058(2) 0.057(2) 0.066(4) -0.0096(16) -0.011(2) -0.001(2)
C9 0.057(2) 0.057(2) 0.060(3) -0.0104(17) -0.012(2) -0.000(2)
C10 0.064(2) 0.058(2) 0.079(4) -0.0143(17) -0.011(2) 0.005(2)
C11 0.106(4) 0.075(3) 0.092(5) -0.024(3) -0.014(3) 0.022(3)

loop_
_atom_type_symbol
_atom_type_description
_atom_type_scat_dispersion_real
_atom_type_scat_dispersion_imag
_atom_type_scat_source
C C 0.0033 0.0016
;
International Tables for Crystallography
(Vol. C, Tables 4.2.6.8 and 6.1.1.4)
;
H H 0.0000 0.0000
;
International Tables for Crystallography
(Vol. C, Table 6.1.1.4)
;
S S 0.1246 0.1234
;
International Tables for Crystallography
(Vol. C, Tables 4.2.6.8 and 6.1.1.4)
;

loop_
_geom_angle_atom_site_label_1
_geom_angle_atom_site_label_2
_geom_angle_atom_site_label_3
_geom_angle
_geom_angle_publ_flag
_geom_angle_site_symmetry_1
_geom_angle_site_symmetry_3
C6 S1 C7 90.84(18) yes . 2_666
C2 C1 C6 120.3(4) yes . .
C1 C2 C3 119.2(3) yes . .
C1 C2 C8 120.0(4) yes . .
C3 C2 C8 120.7(4) yes . .
C2 C3 C4 121.7(4) yes . .
C3 C4 C5 119.7(4) yes . .
C4 C5 C6 118.6(3) yes . .
C4 C5 C7 131.7(4) yes . .
C6 C5 C7 109.6(3) yes . .
S1 C6 C1 127.2(3) yes . .
S1 C6 C5 112.4(3) yes . .
C1 C6 C5 120.4(4) yes . .
S1 C7 C5 132.9(3) yes 2_666 .
S1 C7 C7 112.9(3) yes 2_666 2_666
C5 C7 C7 114.2(3) yes . 2_666
C2 C8 C9 111.6(3) yes . .
C8 C9 C10 113.4(3) yes . .
C9 C10 C11 111.8(4) yes . .
C2 C1 H1 119.836 no . .
C6 C1 H1 119.827 no . .
C2 C3 H2 119.157 no . .
C4 C3 H2 119.163 no . .
C3 C4 H3 120.130 no . .
C5 C4 H3 120.129 no . .
C2 C8 H4 109.299 no . .
C2 C8 H5 109.300 no . .
C9 C8 H4 109.290 no . .
C9 C8 H5 109.293 no . .
H4 C8 H5 107.951 no . .
C8 C9 H6 108.881 no . .
C8 C9 H7 108.888 no . .
C10 C9 H6 108.883 no . .
C10 C9 H7 108.877 no . .
H6 C9 H7 107.720 no . .
C9 C10 H8 109.249 no . .
C9 C10 H9 109.250 no . .
C11 C10 H8 109.246 no . .
C11 C10 H9 109.249 no . .
H8 C10 H9 107.926 no . .
C10 C11 H10 109.470 no . .
C10 C11 H11 109.466 no . .
C10 C11 H12 109.470 no . .
H10 C11 H11 109.477 no . .
H10 C11 H12 109.469 no . .
H11 C11 H12 109.476 no . .

loop_
_geom_bond_atom_site_label_1
_geom_bond_atom_site_label_2
_geom_bond_distance
_geom_bond_publ_flag
_geom_bond_site_symmetry_2
S1 C6 1.738(4) yes .
S1 C7 1.733(4) yes 2_666
C1 C2 1.381(6) yes .
C1 C6 1.385(5) yes .
C2 C3 1.386(6) yes .
C2 C8 1.520(5) yes .
C3 C4 1.384(6) yes .
C4 C5 1.389(6) yes .
C5 C6 1.422(5) yes .
C5 C7 1.437(5) yes .
C7 C7 1.353(6) yes 2_666
C8 C9 1.520(6) yes .
C9 C10 1.525(6) yes .
C10 C11 1.518(8) yes .
C1 H1 0.930 no .
C3 H2 0.930 no .
C4 H3 0.930 no .
C8 H4 0.970 no .
C8 H5 0.970 no .
C9 H6 0.970 no .
C9 H7 0.970 no .
C10 H8 0.970 no .
C10 H9 0.970 no .
C11 H10 0.960 no .
C11 H11 0.960 no .
C11 H12 0.960 no .

loop_
_geom_contact_atom_site_label_1
_geom_contact_atom_site_label_2
_geom_contact_distance
_geom_contact_publ_flag
_geom_contact_site_symmetry_2
S1 C4 3.549(4) no 2_666
C1 C4 2.788(6) no .
C1 C9 3.338(6) no .
C2 C5 2.802(5) no .
C3 C6 2.758(6) no .
C3 C9 3.325(5) no .
S1 H1 2.9556 no .
S1 H3 3.3162 no 2_666
C1 H2 3.2233 no .
C1 H4 3.2472 no .
C1 H5 2.6060 no .
C1 H6 3.1055 no .
C2 H3 3.2538 no .
C2 H6 2.6721 no .
C2 H7 2.7029 no .
C3 H1 3.2281 no .
C3 H4 2.6329 no .
C3 H5 3.2661 no .
C3 H7 3.1076 no .
C5 H1 3.2745 no .
C5 H2 3.2337 no .
C6 H3 3.2637 no .
C7 H3 2.8250 no .
C8 H1 2.6539 no .
C8 H2 2.6622 no .
C8 H8 2.7315 no .
C8 H9 2.7334 no .
C9 H1 3.3780 no .
C9 H2 3.3497 no .
C9 H10 3.3422 no .
C9 H11 2.7067 no .
C9 H12 2.7068 no .
C10 H4 2.7473 no .
C10 H5 2.7174 no .
C11 H6 2.6930 no .
C11 H7 2.6947 no .
H1 H4 3.4938 no .
H1 H5 2.4353 no .
H1 H6 3.0067 no .
H2 H3 2.3045 no .
H2 H4 2.4656 no .
H2 H5 3.5128 no .
H2 H7 2.9683 no .
H4 H6 2.8288 no .
H4 H7 2.3433 no .
H4 H8 3.0264 no .
H4 H9 2.5802 no .
H5 H6 2.3669 no .
H5 H7 2.8291 no .
H5 H8 2.5461 no .
H5 H9 2.9834 no .
H6 H8 2.3596 no .
H6 H9 2.8324 no .
H6 H10 3.5652 no .
H6 H11 2.9694 no .
H6 H12 2.5228 no .
H7 H8 2.8323 no .
H7 H9 2.3581 no .
H7 H10 3.5665 no .
H7 H11 2.5247 no .
H7 H12 2.9722 no .
H8 H10 2.3361 no .
H8 H11 2.8232 no .
H8 H12 2.3476 no .
H9 H10 2.3362 no .
H9 H11 2.3476 no .
H9 H12 2.8233 no .
S1 H1 3.5741 no 1_455
S1 H1 3.2986 no 2_676
S1 H1 3.4600 no 2_776
S1 H5 3.1424 no 2_776
C1 H1 3.4177 no 2_776
C1 H4 3.3983 no 1_455
C1 H5 3.1694 no 1_455
C2 H4 3.2854 no 1_455
C3 H4 3.2909 no 1_455
C3 H8 3.4043 no 1_545
C3 H12 3.4879 no 1_545
C4 H4 3.4250 no 1_455
C4 H6 3.5231 no 1_545
C4 H8 3.4389 no 1_545
C4 H12 3.4423 no 1_545
C5 H4 3.5556 no 1_455
C6 H4 3.5309 no 1_455
C6 H5 3.3072 no 1_455
C8 H6 3.4934 no 1_655
C9 H3 3.3308 no 1_565
C9 H4 3.5277 no 1_455
C9 H9 3.3185 no 1_455
C9 H9 3.4316 no 2_875
C9 H11 3.5569 no 2_775
C10 H2 3.5024 no 1_565
C10 H3 3.3509 no 1_565
C10 H6 3.3129 no 1_655
C10 H7 3.5954 no 2_875
C10 H9 3.3493 no 2_875
C10 H12 3.4703 no 1_655
C11 H2 3.3468 no 1_565
C11 H3 3.5104 no 1_565
C11 H4 3.4399 no 2_875
C11 H7 3.5439 no 2_775
C11 H9 3.4505 no 1_455
C11 H9 3.4890 no 2_875
C11 H10 3.5658 no 2_785
C11 H10 3.3389 no 2_885
C11 H12 3.1922 no 2_785
H1 S1 3.5741 no 1_655
H1 S1 3.2986 no 2_676
H1 S1 3.4600 no 2_776
H1 C1 3.4177 no 2_776
H1 H1 2.6915 no 2_776
H1 H5 3.2961 no 1_455
H2 C10 3.5024 no 1_545
H2 C11 3.3468 no 1_545
H2 H8 2.8172 no 1_545
H2 H10 3.2060 no 1_545
H2 H10 3.0085 no 2_875
H2 H11 3.4110 no 2_775
H2 H12 2.9253 no 1_545
H3 C9 3.3308 no 1_545
H3 C10 3.3509 no 1_545
H3 C11 3.5104 no 1_545
H3 H6 2.6102 no 1_545
H3 H8 3.2889 no 1_445
H3 H8 2.9038 no 1_545
H3 H12 2.8407 no 1_545
H4 C1 3.3983 no 1_655
H4 C2 3.2854 no 1_655
H4 C3 3.2909 no 1_655
H4 C4 3.4250 no 1_655
H4 C5 3.5556 no 1_655
H4 C6 3.5309 no 1_655
H4 C9 3.5277 no 1_655
H4 C11 3.4399 no 2_875
H4 H6 3.1072 no 1_655
H4 H7 3.1388 no 1_655
H4 H10 3.2924 no 2_875
H4 H11 2.7741 no 2_875
H5 S1 3.1424 no 2_776
H5 C1 3.1694 no 1_655
H5 C6 3.3072 no 1_655
H5 H1 3.2961 no 1_655
H5 H6 3.0828 no 1_655
H6 C4 3.5231 no 1_565
H6 C8 3.4934 no 1_455
H6 C10 3.3129 no 1_455
H6 H3 2.6102 no 1_565
H6 H4 3.1072 no 1_455
H6 H5 3.0828 no 1_455
H6 H8 2.9083 no 1_455
H6 H9 2.8682 no 1_455
H7 C10 3.5954 no 2_875
H7 C11 3.5439 no 2_775
H7 H4 3.1388 no 1_455
H7 H7 3.4344 no 2_775
H7 H9 2.9110 no 1_455
H7 H9 2.7530 no 2_875
H7 H11 2.6208 no 2_775
H7 H11 3.4835 no 2_875
H8 C3 3.4043 no 1_565
H8 C4 3.4389 no 1_565
H8 H2 2.8172 no 1_565
H8 H3 2.9038 no 1_565
H8 H3 3.2889 no 1_665
H8 H6 2.9083 no 1_655
H8 H10 3.5627 no 2_885
H8 H12 3.0817 no 1_655
H9 C9 3.3185 no 1_655
H9 C9 3.4316 no 2_875
H9 C10 3.3493 no 2_875
H9 C11 3.4505 no 1_655
H9 C11 3.4890 no 2_875
H9 H6 2.8682 no 1_655
H9 H7 2.9110 no 1_655
H9 H7 2.7530 no 2_875
H9 H9 2.8545 no 2_875
H9 H11 3.0814 no 1_655
H9 H11 2.8294 no 2_875
H9 H12 3.0446 no 1_655
H10 C11 3.5658 no 2_785
H10 C11 3.3389 no 2_885
H10 H2 3.2060 no 1_565
H10 H2 3.0085 no 2_875
H10 H4 3.2924 no 2_875
H10 H8 3.5627 no 2_885
H10 H10 2.4634 no 2_885
H10 H12 3.4854 no 1_655
H10 H12 2.8503 no 2_785
H10 H12 3.5985 no 2_885
H11 C9 3.5569 no 2_775
H11 H2 3.4110 no 2_775
H11 H4 2.7741 no 2_875
H11 H7 2.6208 no 2_775
H11 H7 3.4835 no 2_875
H11 H9 3.0814 no 1_455
H11 H9 2.8294 no 2_875
H11 H12 3.3954 no 2_785
H12 C3 3.4879 no 1_565
H12 C4 3.4423 no 1_565
H12 C10 3.4703 no 1_455
H12 C11 3.1922 no 2_785
H12 H2 2.9253 no 1_565
H12 H3 2.8407 no 1_565
H12 H8 3.0817 no 1_455
H12 H9 3.0446 no 1_455
H12 H10 3.4854 no 1_455
H12 H10 2.8503 no 2_785
H12 H10 3.5985 no 2_885
H12 H11 3.3954 no 2_785
H12 H12 2.8385 no 2_785

loop_
_geom_torsion_atom_site_label_1
_geom_torsion_atom_site_label_2
_geom_torsion_atom_site_label_3
_geom_torsion_atom_site_label_4
_geom_torsion
_geom_torsion_publ_flag
_geom_torsion_site_symmetry_1
_geom_torsion_site_symmetry_3
_geom_torsion_site_symmetry_4
C6 S1 C7 C5 179.2(4) no . 2_666 2_666
C6 S1 C7 C7 0.1(3) no . 2_666 .
C7 S1 C6 C1 -179.4(3) no 2_666 . .
C7 S1 C6 C5 0.5(3) no 2_666 . .
C2 C1 C6 S1 179.5(3) no . . .
C2 C1 C6 C5 -0.5(6) no . . .
C6 C1 C2 C3 0.6(6) no . . .
C6 C1 C2 C8 178.8(3) no . . .
C1 C2 C3 C4 0.1(6) no . . .
C1 C2 C8 C9 -90.5(5) no . . .
C3 C2 C8 C9 87.6(4) no . . .
C8 C2 C3 C4 -178.0(3) no . . .
C2 C3 C4 C5 -1.0(6) no . . .
C3 C4 C5 C6 1.1(6) no . . .
C3 C4 C5 C7 -178.0(4) no . . .
C4 C5 C6 S1 179.7(3) no . . .
C4 C5 C6 C1 -0.4(6) no . . .
C4 C5 C7 S1 -0.6(7) no . . 2_666
C4 C5 C7 C7 -179.8(4) no . . 2_666
C6 C5 C7 S1 -179.8(3) no . . 2_666
C6 C5 C7 C7 1.1(5) no . . 2_666
C7 C5 C6 S1 -1.0(4) no . . .
C7 C5 C6 C1 178.9(3) no . . .
S1 C7 C7 S1 180.0(2) no 2_666 2_666 .
S1 C7 C7 C5 0.7(4) no 2_666 2_666 2_666
C5 C7 C7 S1 -0.7(5) no . 2_666 .
C5 C7 C7 C5 180.0(3) no . 2_666 2_666
C2 C8 C9 C10 177.9(3) no . . .
C8 C9 C10 C11 -179.9(3) no . . .
